data_4082775
loop_
_publ_author_name
'Chadha, Preeti'
'Emslie, David J. H.'
'Jenkins, Hilary A.'

_publ_section_title
;
 Manganese(II) Alkyl/\p-Allyl Complexes Resistant to Ligand Redistribution
;
_journal_issue 6
_journal_name_full Organometallics
_journal_page_first 1467
_journal_paper_doi 10.1021/om500101m
_journal_volume 33
_journal_year 2014
_chemical_formula_moiety 'C22 H57 Mn P Si5'
_chemical_formula_sum 'C22 H57 Mn P Si5'
_chemical_formula_weight 548.04
_chemical_name_systematic
; 
 ? 
;
_space_group_IT_number 4
_symmetry_cell_setting monoclinic
_symmetry_space_group_name_Hall 'P 2yb'
_symmetry_space_group_name_H-M 'P 1 21 1'
_atom_sites_solution_hydrogens geom
_atom_sites_solution_primary direct
_atom_sites_solution_secondary difmap
_audit_creation_method SHELXL-97
_cell_angle_alpha 90.00
_cell_angle_beta 103.3350(10)
_cell_angle_gamma 90.00
_cell_formula_units_Z 2
_cell_length_a 9.6322(5)
_cell_length_b 17.8431(9)
_cell_length_c 10.1028(5)
_cell_measurement_reflns_used 7467
_cell_measurement_temperature 213(2)
_cell_measurement_theta_max 26.25
_cell_measurement_theta_min 2.28
_cell_volume 1689.54(15)
_computing_cell_refinement 'Bruker SMART'
_computing_data_collection 'Bruker SMART'
_computing_data_reduction 'Bruker SAINT'
_computing_molecular_graphics 'Bruker SHELXTL'
_computing_publication_material 'Bruker SHELXTL'
_computing_structure_refinement 'SHELXL-97 (Sheldrick, 2008)'
_computing_structure_solution 'SHELXS-97 (Sheldrick, 2008)'
_diffrn_ambient_temperature 213(2)
_diffrn_measured_fraction_theta_full 0.998
_diffrn_measured_fraction_theta_max 0.998
_diffrn_measurement_device_type 'CCD area detector'
_diffrn_measurement_method 'phi and omega scans'
_diffrn_radiation_monochromator graphite
_diffrn_radiation_source 'fine-focus sealed tube'
_diffrn_radiation_type MoK\a
_diffrn_radiation_wavelength 0.71073
_diffrn_reflns_av_R_equivalents 0.0358
_diffrn_reflns_av_sigmaI/netI 0.0399
_diffrn_reflns_limit_h_max 12
_diffrn_reflns_limit_h_min -5
_diffrn_reflns_limit_k_max 22
_diffrn_reflns_limit_k_min -22
_diffrn_reflns_limit_l_max 12
_diffrn_reflns_limit_l_min -12
_diffrn_reflns_number 26224
_diffrn_reflns_theta_full 26.87
_diffrn_reflns_theta_max 26.87
_diffrn_reflns_theta_min 2.07
_exptl_absorpt_coefficient_mu 0.624
_exptl_absorpt_correction_T_max 0.9090
_exptl_absorpt_correction_T_min 0.6851
_exptl_absorpt_correction_type numerical
_exptl_absorpt_process_details SADABS
_exptl_crystal_colour red
_exptl_crystal_density_diffrn 1.077
_exptl_crystal_density_meas ?
_exptl_crystal_density_method 'not measured'
_exptl_crystal_description plate
_exptl_crystal_F_000 598
_exptl_crystal_size_max 0.66
_exptl_crystal_size_mid 0.48
_exptl_crystal_size_min 0.16
_refine_diff_density_max 0.362
_refine_diff_density_min -0.318
_refine_diff_density_rms 0.048
_refine_ls_abs_structure_details 'Flack H D (1983), Acta Cryst. A39, 876-881'
_refine_ls_abs_structure_Flack 0.015(15)
_refine_ls_extinction_method none
_refine_ls_goodness_of_fit_ref 1.068
_refine_ls_hydrogen_treatment constr
_refine_ls_matrix_type full
_refine_ls_number_parameters 262
_refine_ls_number_reflns 6999
_refine_ls_number_restraints 1
_refine_ls_restrained_S_all 1.068
_refine_ls_R_factor_all 0.0431
_refine_ls_R_factor_gt 0.0388
_refine_ls_shift/su_max 0.001
_refine_ls_shift/su_mean 0.000
_refine_ls_structure_factor_coef Fsqd
_refine_ls_weighting_details 'calc w=1/[\s^2^(Fo^2^)+(0.0300P)^2^+0.7505P] where P=(Fo^2^+2Fc^2^)/3'
_refine_ls_weighting_scheme calc
_refine_ls_wR_factor_gt 0.0815
_refine_ls_wR_factor_ref 0.0843
_reflns_number_gt 6563
_reflns_number_total 6999
_reflns_threshold_expression >2sigma(I)
_cod_data_source_file om500101m_si_002.cif
_cod_data_source_block MnTsiAllylPMe3
_cod_depositor_comments
;
The following automatic conversions were performed:

'_symmetry_cell_setting' value 'Monoclinic' changed to 'monoclinic'
according to
/usr/data/users/saulius/crontab/automatic-downloads/current/ACS/lib/dictionaries/cif_core.dic
dictionary named 'cif_core.dic' version 2.4.2 from 2011-04-26.

Automatic conversion script
Id: cif_fix_values 2281 2013-09-26 08:29:07Z andrius 

The following automatic conversions were performed:

'_exptl_crystal_density_meas' value 'not measured' was changed to '?'
- the value is perceived as not measured.

Automatic conversion script
Id: cif_fix_values 3008 2015-01-20 13:52:24Z robertas 
;
_cod_original_sg_symbol_H-M P2(1)
_cod_database_code 4082775

loop_
_symmetry_equiv_pos_as_xyz
'x, y, z'
'-x, y+1/2, -z'

loop_
_atom_site_label
_atom_site_type_symbol
_atom_site_fract_x
_atom_site_fract_y
_atom_site_fract_z
_atom_site_U_iso_or_equiv
_atom_site_adp_type
_atom_site_occupancy
_atom_site_symmetry_multiplicity
_atom_site_calc_flag
_atom_site_refinement_flags
Mn1 Mn 0.78340(4) 0.77587(2) 0.80689(4) 0.02862(10) Uani 1 1 d .
P1 P 0.71379(9) 0.88016(5) 0.96184(8) 0.03659(19) Uani 1 1 d .
Si1 Si 0.98052(9) 0.92063(5) 0.62457(9) 0.0351(2) Uani 1 1 d .
Si2 Si 1.12059(8) 0.72808(5) 1.08710(8) 0.03183(18) Uani 1 1 d .
Si3 Si 0.47041(8) 0.74355(5) 0.63937(9) 0.03542(19) Uani 1 1 d .
Si4 Si 0.70669(10) 0.65445(5) 0.54828(9) 0.0388(2) Uani 1 1 d .
Si5 Si 0.63066(10) 0.61596(5) 0.82063(9) 0.0390(2) Uani 1 1 d .
C1 C 0.9560(3) 0.83000(17) 0.7060(3) 0.0315(6) Uani 1 1 d .
H1A H 0.9860 0.7904 0.6499 0.038 Uiso 1 1 calc R
C2 C 1.0206(3) 0.81315(16) 0.8419(3) 0.0279(6) Uani 1 1 d .
H2A H 1.0469 0.8572 0.9021 0.033 Uiso 1 1 calc R
C3 C 1.0199(3) 0.74447(17) 0.9095(3) 0.0310(6) Uani 1 1 d .
H3A H 1.0499 0.7054 0.8523 0.037 Uiso 1 1 calc R
C4 C 0.6417(3) 0.69140(16) 0.6962(3) 0.0278(6) Uani 1 1 d .
C5 C 1.1172(5) 0.9776(2) 0.7416(4) 0.0708(13) Uani 1 1 d .
H5A H 1.0851 0.9883 0.8238 0.106 Uiso 1 1 calc R
H5B H 1.1318 1.0242 0.6974 0.106 Uiso 1 1 calc R
H5C H 1.2063 0.9499 0.7647 0.106 Uiso 1 1 calc R
C6 C 0.8173(5) 0.9780(3) 0.5769(6) 0.0922(19) Uani 1 1 d .
H6A H 0.7827 0.9893 0.6576 0.138 Uiso 1 1 calc R
H6B H 0.7448 0.9506 0.5126 0.138 Uiso 1 1 calc R
H6C H 0.8387 1.0244 0.5356 0.138 Uiso 1 1 calc R
C7 C 1.0431(6) 0.9006(2) 0.4672(4) 0.0752(14) Uani 1 1 d .
H7A H 0.9719 0.8710 0.4055 0.113 Uiso 1 1 calc R
H7B H 1.1321 0.8730 0.4904 0.113 Uiso 1 1 calc R
H7C H 1.0578 0.9475 0.4236 0.113 Uiso 1 1 calc R
C8 C 1.2355(5) 0.6436(2) 1.0893(4) 0.0648(11) Uani 1 1 d .
H8A H 1.1760 0.6007 1.0560 0.097 Uiso 1 1 calc R
H8B H 1.2887 0.6341 1.1816 0.097 Uiso 1 1 calc R
H8C H 1.3015 0.6523 1.0314 0.097 Uiso 1 1 calc R
C9 C 1.2349(4) 0.8106(2) 1.1509(4) 0.0597(11) Uani 1 1 d .
H9A H 1.1752 0.8545 1.1498 0.090 Uiso 1 1 calc R
H9B H 1.3008 0.8192 1.0930 0.090 Uiso 1 1 calc R
H9C H 1.2881 0.8010 1.2432 0.090 Uiso 1 1 calc R
C10 C 1.0047(4) 0.7087(3) 1.2060(3) 0.0627(12) Uani 1 1 d .
H10A H 0.9427 0.7513 1.2079 0.094 Uiso 1 1 calc R
H10B H 1.0635 0.7000 1.2964 0.094 Uiso 1 1 calc R
H10C H 0.9474 0.6645 1.1758 0.094 Uiso 1 1 calc R
C11 C 0.3766(3) 0.7626(2) 0.7804(4) 0.0527(9) Uani 1 1 d .
H11A H 0.3595 0.7157 0.8224 0.079 Uiso 1 1 calc R
H11B H 0.2862 0.7873 0.7433 0.079 Uiso 1 1 calc R
H11C H 0.4357 0.7947 0.8481 0.079 Uiso 1 1 calc R
C12 C 0.4966(4) 0.8382(2) 0.5663(4) 0.0498(9) Uani 1 1 d .
H12A H 0.5445 0.8322 0.4924 0.075 Uiso 1 1 calc R
H12B H 0.5542 0.8694 0.6366 0.075 Uiso 1 1 calc R
H12C H 0.4045 0.8617 0.5322 0.075 Uiso 1 1 calc R
C13 C 0.3305(4) 0.6959(2) 0.5055(4) 0.0587(10) Uani 1 1 d .
H13A H 0.3119 0.6464 0.5368 0.088 Uiso 1 1 calc R
H13B H 0.3640 0.6916 0.4223 0.088 Uiso 1 1 calc R
H13C H 0.2434 0.7252 0.4881 0.088 Uiso 1 1 calc R
C14 C 0.6097(5) 0.5668(2) 0.4715(4) 0.0658(12) Uani 1 1 d .
H14A H 0.5076 0.5759 0.4499 0.099 Uiso 1 1 calc R
H14B H 0.6320 0.5259 0.5362 0.099 Uiso 1 1 calc R
H14C H 0.6397 0.5537 0.3892 0.099 Uiso 1 1 calc R
C15 C 0.6845(4) 0.7227(2) 0.4027(3) 0.0553(10) Uani 1 1 d .
H15A H 0.5859 0.7391 0.3769 0.083 Uiso 1 1 calc R
H15B H 0.7102 0.6984 0.3258 0.083 Uiso 1 1 calc R
H15C H 0.7460 0.7656 0.4305 0.083 Uiso 1 1 calc R
C16 C 0.9028(4) 0.6286(2) 0.5852(4) 0.0516(9) Uani 1 1 d .
H16A H 0.9597 0.6713 0.6252 0.077 Uiso 1 1 calc R
H16B H 0.9284 0.6146 0.5012 0.077 Uiso 1 1 calc R
H16C H 0.9206 0.5868 0.6483 0.077 Uiso 1 1 calc R
C17 C 0.6331(4) 0.6520(2) 0.9958(3) 0.0526(9) Uani 1 1 d .
H17A H 0.7163 0.6835 1.0268 0.079 Uiso 1 1 calc R
H17B H 0.6370 0.6100 1.0576 0.079 Uiso 1 1 calc R
H17C H 0.5474 0.6809 0.9934 0.079 Uiso 1 1 calc R
C18 C 0.7844(5) 0.5488(2) 0.8500(4) 0.0646(11) Uani 1 1 d .
H18A H 0.8733 0.5765 0.8753 0.097 Uiso 1 1 calc R
H18B H 0.7821 0.5208 0.7672 0.097 Uiso 1 1 calc R
H18C H 0.7774 0.5144 0.9225 0.097 Uiso 1 1 calc R
C19 C 0.4645(5) 0.5560(3) 0.7722(4) 0.0706(13) Uani 1 1 d .
H19A H 0.4568 0.5355 0.6819 0.106 Uiso 1 1 calc R
H19B H 0.3812 0.5865 0.7729 0.106 Uiso 1 1 calc R
H19C H 0.4704 0.5154 0.8370 0.106 Uiso 1 1 calc R
C20 C 0.8643(4) 0.9381(2) 1.0421(4) 0.0588(10) Uani 1 1 d .
H20A H 0.8331 0.9758 1.0982 0.088 Uiso 1 1 calc R
H20B H 0.9029 0.9626 0.9727 0.088 Uiso 1 1 calc R
H20C H 0.9373 0.9071 1.0984 0.088 Uiso 1 1 calc R
C21 C 0.6472(4) 0.8515(2) 1.1076(4) 0.0551(10) Uani 1 1 d .
H21A H 0.6257 0.8955 1.1555 0.083 Uiso 1 1 calc R
H21B H 0.7190 0.8216 1.1682 0.083 Uiso 1 1 calc R
H21C H 0.5613 0.8219 1.0773 0.083 Uiso 1 1 calc R
C22 C 0.5836(4) 0.9497(2) 0.8819(4) 0.0531(9) Uani 1 1 d .
H22A H 0.5675 0.9849 0.9501 0.080 Uiso 1 1 calc R
H22B H 0.4946 0.9250 0.8401 0.080 Uiso 1 1 calc R
H22C H 0.6192 0.9765 0.8130 0.080 Uiso 1 1 calc R

loop_
_atom_site_aniso_label
_atom_site_aniso_U_11
_atom_site_aniso_U_22
_atom_site_aniso_U_33
_atom_site_aniso_U_23
_atom_site_aniso_U_13
_atom_site_aniso_U_12
Mn1 0.0245(2) 0.0293(2) 0.0320(2) -0.0040(2) 0.00651(16) -0.00296(19)
P1 0.0383(4) 0.0366(5) 0.0362(4) -0.0034(4) 0.0112(4) 0.0041(4)
Si1 0.0373(5) 0.0324(5) 0.0364(5) 0.0082(4) 0.0102(4) -0.0017(4)
Si2 0.0275(4) 0.0339(5) 0.0319(4) 0.0055(4) 0.0024(3) 0.0016(3)
Si3 0.0279(4) 0.0407(5) 0.0346(4) 0.0033(4) 0.0011(3) -0.0030(4)
Si4 0.0464(5) 0.0387(5) 0.0332(4) -0.0083(4) 0.0132(4) -0.0052(4)
Si5 0.0460(5) 0.0344(5) 0.0339(5) 0.0075(4) 0.0038(4) -0.0098(4)
C1 0.0291(15) 0.0365(17) 0.0309(15) 0.0051(13) 0.0108(12) 0.0025(13)
C2 0.0198(13) 0.0314(15) 0.0342(16) 0.0009(12) 0.0099(12) -0.0012(11)
C3 0.0265(13) 0.0340(15) 0.0331(14) 0.0020(13) 0.0080(12) 0.0050(12)
C4 0.0273(14) 0.0262(15) 0.0291(14) -0.0015(12) 0.0050(12) -0.0055(12)
C5 0.096(3) 0.056(3) 0.057(2) 0.011(2) 0.009(2) -0.032(2)
C6 0.059(3) 0.063(3) 0.157(5) 0.060(3) 0.030(3) 0.015(2)
C7 0.126(4) 0.057(3) 0.054(2) 0.011(2) 0.043(3) -0.008(3)
C8 0.071(3) 0.061(3) 0.057(2) 0.011(2) 0.004(2) 0.029(2)
C9 0.058(2) 0.050(2) 0.058(2) 0.0073(19) -0.0133(19) -0.0138(19)
C10 0.0412(19) 0.111(4) 0.0325(18) 0.015(2) 0.0008(15) -0.006(2)
C11 0.0324(15) 0.071(3) 0.057(2) -0.0007(18) 0.0157(15) 0.0055(16)
C12 0.049(2) 0.042(2) 0.052(2) 0.0103(17) 0.0000(17) 0.0034(16)
C13 0.043(2) 0.067(3) 0.053(2) 0.008(2) -0.0137(17) -0.0126(19)
C14 0.076(3) 0.061(3) 0.063(3) -0.031(2) 0.021(2) -0.018(2)
C15 0.065(2) 0.072(3) 0.0340(17) -0.0003(18) 0.0218(17) -0.006(2)
C16 0.057(2) 0.043(2) 0.060(2) -0.0172(18) 0.0249(19) 0.0024(18)
C17 0.056(2) 0.067(3) 0.0328(17) 0.0102(17) 0.0073(16) -0.013(2)
C18 0.087(3) 0.039(2) 0.063(3) 0.0188(19) 0.009(2) 0.013(2)
C19 0.086(3) 0.070(3) 0.051(2) 0.006(2) 0.006(2) -0.051(3)
C20 0.052(2) 0.049(2) 0.071(3) -0.023(2) 0.0042(19) -0.0036(18)
C21 0.074(3) 0.051(2) 0.046(2) 0.0023(18) 0.0248(19) 0.011(2)
C22 0.061(2) 0.045(2) 0.053(2) -0.0044(17) 0.0122(19) 0.0125(18)

loop_
_atom_type_symbol
_atom_type_description
_atom_type_scat_dispersion_real
_atom_type_scat_dispersion_imag
_atom_type_scat_source
C C 0.0033 0.0016 'International Tables Vol C Tables 4.2.6.8 and 6.1.1.4'
H H 0.0000 0.0000 'International Tables Vol C Tables 4.2.6.8 and 6.1.1.4'
Si Si 0.0817 0.0704 'International Tables Vol C Tables 4.2.6.8 and 6.1.1.4'
P P 0.1023 0.0942 'International Tables Vol C Tables 4.2.6.8 and 6.1.1.4'
Mn Mn 0.3368 0.7283 'International Tables Vol C Tables 4.2.6.8 and 6.1.1.4'

loop_
_geom_angle_atom_site_label_1
_geom_angle_atom_site_label_2
_geom_angle_atom_site_label_3
_geom_angle
C4 Mn1 C2 139.30(10)
C4 Mn1 C3 119.69(11)
C2 Mn1 C3 34.99(10)
C4 Mn1 C1 119.17(10)
C2 Mn1 C1 34.93(10)
C3 Mn1 C1 64.99(10)
C4 Mn1 P1 125.90(7)
C2 Mn1 P1 94.80(7)
C3 Mn1 P1 105.22(8)
C1 Mn1 P1 105.77(8)
C21 P1 C20 101.2(2)
C21 P1 C22 102.53(18)
C20 P1 C22 101.98(19)
C21 P1 Mn1 118.25(13)
C20 P1 Mn1 112.62(13)
C22 P1 Mn1 117.79(13)
C6 Si1 C1 114.32(17)
C6 Si1 C5 107.4(2)
C1 Si1 C5 109.83(16)
C6 Si1 C7 107.9(3)
C1 Si1 C7 108.15(16)
C5 Si1 C7 109.1(2)
C10 Si2 C3 113.45(14)
C10 Si2 C9 108.7(2)
C3 Si2 C9 110.22(16)
C10 Si2 C8 106.6(2)
C3 Si2 C8 108.36(16)
C9 Si2 C8 109.4(2)
C4 Si3 C13 115.64(17)
C4 Si3 C12 112.28(15)
C13 Si3 C12 105.18(18)
C4 Si3 C11 113.65(15)
C13 Si3 C11 103.68(17)
C12 Si3 C11 105.39(18)
C4 Si4 C15 113.45(15)
C4 Si4 C14 113.21(16)
C15 Si4 C14 104.93(19)
C4 Si4 C16 115.50(14)
C15 Si4 C16 103.85(17)
C14 Si4 C16 104.79(18)
C4 Si5 C18 113.76(16)
C4 Si5 C17 113.49(15)
C18 Si5 C17 103.42(18)
C4 Si5 C19 114.23(16)
C18 Si5 C19 105.7(2)
C17 Si5 C19 105.25(18)
C2 C1 Si1 123.2(2)
C2 C1 Mn1 71.68(15)
Si1 C1 Mn1 136.61(15)
C2 C1 H1A 106.5
Si1 C1 H1A 106.5
Mn1 C1 H1A 106.5
C1 C2 C3 127.7(3)
C1 C2 Mn1 73.39(16)
C3 C2 Mn1 73.11(16)
C1 C2 H2A 115.1
C3 C2 H2A 115.1
Mn1 C2 H2A 115.1
C2 C3 Si2 123.2(2)
C2 C3 Mn1 71.90(16)
Si2 C3 Mn1 134.72(13)
C2 C3 H3A 107.2
Si2 C3 H3A 107.2
Mn1 C3 H3A 107.2
Si5 C4 Si3 112.62(14)
Si5 C4 Si4 111.51(15)
Si3 C4 Si4 111.43(14)
Si5 C4 Mn1 106.40(13)
Si3 C4 Mn1 102.68(13)
Si4 C4 Mn1 111.79(12)
Si1 C5 H5A 109.5
Si1 C5 H5B 109.5
H5A C5 H5B 109.5
Si1 C5 H5C 109.5
H5A C5 H5C 109.5
H5B C5 H5C 109.5
Si1 C6 H6A 109.5
Si1 C6 H6B 109.5
H6A C6 H6B 109.5
Si1 C6 H6C 109.5
H6A C6 H6C 109.5
H6B C6 H6C 109.5
Si1 C7 H7A 109.5
Si1 C7 H7B 109.5
H7A C7 H7B 109.5
Si1 C7 H7C 109.5
H7A C7 H7C 109.5
H7B C7 H7C 109.5
Si2 C8 H8A 109.5
Si2 C8 H8B 109.5
H8A C8 H8B 109.5
Si2 C8 H8C 109.5
H8A C8 H8C 109.5
H8B C8 H8C 109.5
Si2 C9 H9A 109.5
Si2 C9 H9B 109.5
H9A C9 H9B 109.5
Si2 C9 H9C 109.5
H9A C9 H9C 109.5
H9B C9 H9C 109.5
Si2 C10 H10A 109.5
Si2 C10 H10B 109.5
H10A C10 H10B 109.5
Si2 C10 H10C 109.5
H10A C10 H10C 109.5
H10B C10 H10C 109.5
Si3 C11 H11A 109.5
Si3 C11 H11B 109.5
H11A C11 H11B 109.5
Si3 C11 H11C 109.5
H11A C11 H11C 109.5
H11B C11 H11C 109.5
Si3 C12 H12A 109.5
Si3 C12 H12B 109.5
H12A C12 H12B 109.5
Si3 C12 H12C 109.5
H12A C12 H12C 109.5
H12B C12 H12C 109.5
Si3 C13 H13A 109.5
Si3 C13 H13B 109.5
H13A C13 H13B 109.5
Si3 C13 H13C 109.5
H13A C13 H13C 109.5
H13B C13 H13C 109.5
Si4 C14 H14A 109.5
Si4 C14 H14B 109.5
H14A C14 H14B 109.5
Si4 C14 H14C 109.5
H14A C14 H14C 109.5
H14B C14 H14C 109.5
Si4 C15 H15A 109.5
Si4 C15 H15B 109.5
H15A C15 H15B 109.5
Si4 C15 H15C 109.5
H15A C15 H15C 109.5
H15B C15 H15C 109.5
Si4 C16 H16A 109.5
Si4 C16 H16B 109.5
H16A C16 H16B 109.5
Si4 C16 H16C 109.5
H16A C16 H16C 109.5
H16B C16 H16C 109.5
Si5 C17 H17A 109.5
Si5 C17 H17B 109.5
H17A C17 H17B 109.5
Si5 C17 H17C 109.5
H17A C17 H17C 109.5
H17B C17 H17C 109.5
Si5 C18 H18A 109.5
Si5 C18 H18B 109.5
H18A C18 H18B 109.5
Si5 C18 H18C 109.5
H18A C18 H18C 109.5
H18B C18 H18C 109.5
Si5 C19 H19A 109.5
Si5 C19 H19B 109.5
H19A C19 H19B 109.5
Si5 C19 H19C 109.5
H19A C19 H19C 109.5
H19B C19 H19C 109.5
P1 C20 H20A 109.5
P1 C20 H20B 109.5
H20A C20 H20B 109.5
P1 C20 H20C 109.5
H20A C20 H20C 109.5
H20B C20 H20C 109.5
P1 C21 H21A 109.5
P1 C21 H21B 109.5
H21A C21 H21B 109.5
P1 C21 H21C 109.5
H21A C21 H21C 109.5
H21B C21 H21C 109.5
P1 C22 H22A 109.5
P1 C22 H22B 109.5
H22A C22 H22B 109.5
P1 C22 H22C 109.5
H22A C22 H22C 109.5
H22B C22 H22C 109.5

loop_
_geom_bond_atom_site_label_1
_geom_bond_atom_site_label_2
_geom_bond_distance
Mn1 C4 2.164(3)
Mn1 C2 2.327(3)
Mn1 C3 2.342(3)
Mn1 C1 2.349(3)
Mn1 P1 2.6167(9)
P1 C21 1.810(3)
P1 C20 1.813(4)
P1 C22 1.816(4)
Si1 C6 1.844(4)
Si1 C1 1.854(3)
Si1 C5 1.856(4)
Si1 C7 1.860(4)
Si2 C10 1.851(3)
Si2 C3 1.856(3)
Si2 C9 1.862(4)
Si2 C8 1.866(4)
Si3 C4 1.865(3)
Si3 C13 1.878(4)
Si3 C12 1.883(4)
Si3 C11 1.886(3)
Si4 C4 1.869(3)
Si4 C15 1.882(4)
Si4 C14 1.894(4)
Si4 C16 1.895(4)
Si5 C4 1.861(3)
Si5 C18 1.875(4)
Si5 C17 1.877(4)
Si5 C19 1.893(4)
C1 C2 1.403(4)
C1 H1A 0.9900
C2 C3 1.404(4)
C2 H2A 0.9900
C3 H3A 0.9900
C5 H5A 0.9700
C5 H5B 0.9700
C5 H5C 0.9700
C6 H6A 0.9700
C6 H6B 0.9700
C6 H6C 0.9700
C7 H7A 0.9700
C7 H7B 0.9700
C7 H7C 0.9700
C8 H8A 0.9700
C8 H8B 0.9700
C8 H8C 0.9700
C9 H9A 0.9700
C9 H9B 0.9700
C9 H9C 0.9700
C10 H10A 0.9700
C10 H10B 0.9700
C10 H10C 0.9700
C11 H11A 0.9700
C11 H11B 0.9700
C11 H11C 0.9700
C12 H12A 0.9700
C12 H12B 0.9700
C12 H12C 0.9700
C13 H13A 0.9700
C13 H13B 0.9700
C13 H13C 0.9700
C14 H14A 0.9700
C14 H14B 0.9700
C14 H14C 0.9700
C15 H15A 0.9700
C15 H15B 0.9700
C15 H15C 0.9700
C16 H16A 0.9700
C16 H16B 0.9700
C16 H16C 0.9700
C17 H17A 0.9700
C17 H17B 0.9700
C17 H17C 0.9700
C18 H18A 0.9700
C18 H18B 0.9700
C18 H18C 0.9700
C19 H19A 0.9700
C19 H19B 0.9700
C19 H19C 0.9700
C20 H20A 0.9700
C20 H20B 0.9700
C20 H20C 0.9700
C21 H21A 0.9700
C21 H21B 0.9700
C21 H21C 0.9700
C22 H22A 0.9700
C22 H22B 0.9700
C22 H22C 0.9700

loop_
_geom_torsion_atom_site_label_1
_geom_torsion_atom_site_label_2
_geom_torsion_atom_site_label_3
_geom_torsion_atom_site_label_4
_geom_torsion
C4 Mn1 P1 C21 60.28(19)
C2 Mn1 P1 C21 -119.86(18)
C3 Mn1 P1 C21 -85.88(18)
C1 Mn1 P1 C21 -153.64(18)
C4 Mn1 P1 C20 177.84(19)
C2 Mn1 P1 C20 -2.31(18)
C3 Mn1 P1 C20 31.68(18)
C1 Mn1 P1 C20 -36.08(18)
C4 Mn1 P1 C22 -63.87(18)
C2 Mn1 P1 C22 115.98(17)
C3 Mn1 P1 C22 149.97(17)
C1 Mn1 P1 C22 82.20(17)
C6 Si1 C1 C2 -113.8(3)
C5 Si1 C1 C2 7.0(3)
C7 Si1 C1 C2 126.0(3)
C6 Si1 C1 Mn1 -15.4(3)
C5 Si1 C1 Mn1 105.4(3)
C7 Si1 C1 Mn1 -135.7(3)
C4 Mn1 C1 C2 -135.81(17)
C3 Mn1 C1 C2 -24.37(17)
P1 Mn1 C1 C2 75.38(17)
C4 Mn1 C1 Si1 104.9(2)
C2 Mn1 C1 Si1 -119.3(3)
C3 Mn1 C1 Si1 -143.7(3)
P1 Mn1 C1 Si1 -43.9(2)
Si1 C1 C2 C3 -173.6(2)
Mn1 C1 C2 C3 52.1(3)
Si1 C1 C2 Mn1 134.3(2)
C4 Mn1 C2 C1 69.0(2)
C3 Mn1 C2 C1 139.3(3)
P1 Mn1 C2 C1 -110.86(17)
C4 Mn1 C2 C3 -70.3(2)
C1 Mn1 C2 C3 -139.3(3)
P1 Mn1 C2 C3 109.85(15)
C1 C2 C3 Si2 175.7(2)
Mn1 C2 C3 Si2 -132.1(2)
C1 C2 C3 Mn1 -52.2(3)
C10 Si2 C3 C2 115.7(3)
C9 Si2 C3 C2 -6.5(3)
C8 Si2 C3 C2 -126.2(3)
C10 Si2 C3 Mn1 18.4(3)
C9 Si2 C3 Mn1 -103.7(2)
C8 Si2 C3 Mn1 136.6(2)
C4 Mn1 C3 C2 135.02(17)
C1 Mn1 C3 C2 24.34(16)
P1 Mn1 C3 C2 -76.26(16)
C4 Mn1 C3 Si2 -105.8(2)
C2 Mn1 C3 Si2 119.2(3)
C1 Mn1 C3 Si2 143.5(3)
P1 Mn1 C3 Si2 42.9(2)
C18 Si5 C4 Si3 166.87(18)
C17 Si5 C4 Si3 -75.23(19)
C19 Si5 C4 Si3 45.4(2)
C18 Si5 C4 Si4 40.7(2)
C17 Si5 C4 Si4 158.64(16)
C19 Si5 C4 Si4 -80.7(2)
C18 Si5 C4 Mn1 -81.39(19)
C17 Si5 C4 Mn1 36.51(19)
C19 Si5 C4 Mn1 157.18(19)
C13 Si3 C4 Si5 -79.6(2)
C12 Si3 C4 Si5 159.71(16)
C11 Si3 C4 Si5 40.2(2)
C13 Si3 C4 Si4 46.6(2)
C12 Si3 C4 Si4 -74.11(19)
C11 Si3 C4 Si4 166.37(17)
C13 Si3 C4 Mn1 166.39(15)
C12 Si3 C4 Mn1 45.68(18)
C11 Si3 C4 Mn1 -73.83(18)
C15 Si4 C4 Si5 168.10(16)
C14 Si4 C4 Si5 48.7(2)
C16 Si4 C4 Si5 -72.16(19)
C15 Si4 C4 Si3 41.3(2)
C14 Si4 C4 Si3 -78.1(2)
C16 Si4 C4 Si3 161.06(16)
C15 Si4 C4 Mn1 -72.93(19)
C14 Si4 C4 Mn1 167.62(18)
C16 Si4 C4 Mn1 46.8(2)
C2 Mn1 C4 Si5 98.92(17)
C3 Mn1 C4 Si5 60.49(15)
C1 Mn1 C4 Si5 136.66(12)
P1 Mn1 C4 Si5 -81.30(14)
C2 Mn1 C4 Si3 -142.58(13)
C3 Mn1 C4 Si3 178.99(10)
C1 Mn1 C4 Si3 -104.85(13)
P1 Mn1 C4 Si3 37.19(15)
C2 Mn1 C4 Si4 -23.0(2)
C3 Mn1 C4 Si4 -61.46(17)
C1 Mn1 C4 Si4 14.70(19)
P1 Mn1 C4 Si4 156.74(9)
